data_1545657
loop_
_publ_author_name
'Zhu, Guodong'
'Wei, Qian'
'Chen, Hongbo'
'Zhang, Yanpeng'
'Shen, Wen'
'Qu, Jingping'
'Wang, Baomin'

_publ_section_title
;
 Asymmetric [3 + 2] Cycloaddition of 3-Amino Oxindole-Based Azomethine
 Ylides and \a,\b-Enones with Divergent Diastereocontrol on the
 Spiro[pyrrolidine-oxindoles].
;
_journal_issue 7
_journal_name_full 'Organic letters'
_journal_page_first 1862
_journal_page_last 1865
_journal_paper_doi 10.1021/acs.orglett.7b00625
_journal_volume 19
_journal_year 2017
_chemical_absolute_configuration ad
_chemical_formula_sum 'C41 H39 Br N2 O3'
_chemical_formula_weight 687.65
_chemical_name_systematic
; 
 ? 
;
_space_group_IT_number 4
_symmetry_cell_setting monoclinic
_symmetry_space_group_name_Hall 'P 2yb'
_symmetry_space_group_name_H-M 'P 1 21 1'
_atom_sites_solution_hydrogens geom
_atom_sites_solution_primary direct
_atom_sites_solution_secondary difmap
_audit_creation_method SHELXL-97
_cell_angle_alpha 90.00
_cell_angle_beta 103.909(2)
_cell_angle_gamma 90.00
_cell_formula_units_Z 2
_cell_length_a 12.4503(7)
_cell_length_b 9.3115(4)
_cell_length_c 15.1532(8)
_cell_measurement_reflns_used 5045
_cell_measurement_temperature 173(2)
_cell_measurement_theta_max 24.23
_cell_measurement_theta_min 2.42
_cell_volume 1705.22(15)
_computing_structure_refinement 'SHELXL-97 (Sheldrick, 1997)'
_computing_structure_solution 'SHELXS-97 (Sheldrick, 1990)'
_diffrn_ambient_temperature 173(2)
_diffrn_measured_fraction_theta_full 0.998
_diffrn_measured_fraction_theta_max 0.998
_diffrn_measurement_device_type 'Bruker APEX-II CCD'
_diffrn_radiation_monochromator graphite
_diffrn_radiation_source 'fine-focus sealed tube'
_diffrn_radiation_type MoK\a
_diffrn_radiation_wavelength 0.71073
_diffrn_reflns_av_R_equivalents 0.0455
_diffrn_reflns_av_sigmaI/netI 0.0808
_diffrn_reflns_limit_h_max 14
_diffrn_reflns_limit_h_min -12
_diffrn_reflns_limit_k_max 10
_diffrn_reflns_limit_k_min -10
_diffrn_reflns_limit_l_max 16
_diffrn_reflns_limit_l_min -17
_diffrn_reflns_number 11241
_diffrn_reflns_theta_full 24.28
_diffrn_reflns_theta_max 24.28
_diffrn_reflns_theta_min 1.38
_exptl_absorpt_coefficient_mu 1.247
_exptl_crystal_density_diffrn 1.339
_exptl_crystal_density_method 'not measured'
_exptl_crystal_description block
_exptl_crystal_F_000 716
_refine_diff_density_max 0.501
_refine_diff_density_min -0.488
_refine_diff_density_rms 0.062
_refine_ls_abs_structure_details 'Flack H D (1983), Acta Cryst. A39, 876-881'
_refine_ls_abs_structure_Flack 0.036(9)
_refine_ls_extinction_method none
_refine_ls_goodness_of_fit_ref 1.002
_refine_ls_hydrogen_treatment mixed
_refine_ls_matrix_type full
_refine_ls_number_parameters 424
_refine_ls_number_reflns 5308
_refine_ls_number_restraints 1
_refine_ls_restrained_S_all 1.002
_refine_ls_R_factor_all 0.0653
_refine_ls_R_factor_gt 0.0455
_refine_ls_shift/su_max 0.001
_refine_ls_shift/su_mean 0.000
_refine_ls_structure_factor_coef Fsqd
_refine_ls_weighting_details 'calc w=1/[\s^2^(Fo^2^)+(0.0369P)^2^+0.0621P] where P=(Fo^2^+2Fc^2^)/3'
_refine_ls_weighting_scheme calc
_refine_ls_wR_factor_gt 0.0891
_refine_ls_wR_factor_ref 0.0956
_reflns_number_gt 4335
_reflns_number_total 5308
_reflns_threshold_expression >2sigma(I)
_cod_data_source_file ol7b00625_si_002.cif
_cod_data_source_block 1
_cod_depositor_comments
;
The following automatic conversions were performed:

'_symmetry_cell_setting' value 'Monoclinic' changed to 'monoclinic'
according to
/home/data/users/saulius/crontab/automatic-downloads/rss-feeds/ACS/lib/dictionaries/cif_core.dic
dictionary named 'cif_core.dic' version 2.4.2 from 2011-04-26.

Automatic conversion script
Id: cif_fix_values 4973 2017-02-22 13:04:09Z antanas 

 Adding full bibliography for 1545656--1545657.cif.
;
_cod_original_sg_symbol_H-M P2(1)
_cod_database_code 1545657

loop_
_symmetry_equiv_pos_as_xyz
'x, y, z'
'-x, y+1/2, -z'

loop_
_atom_site_label
_atom_site_type_symbol
_atom_site_fract_x
_atom_site_fract_y
_atom_site_fract_z
_atom_site_U_iso_or_equiv
_atom_site_adp_type
_atom_site_occupancy
_atom_site_symmetry_multiplicity
_atom_site_calc_flag
_atom_site_refinement_flags
Br1 Br 0.33981(4) 0.10201(5) 0.64711(3) 0.03999(15) Uani 1 1 d .
N1 N 0.0277(2) 0.0877(4) 0.74315(19) 0.0240(7) Uani 1 1 d .
H1A H 0.0054 0.1768 0.7311 0.029 Uiso 1 1 calc R
C37 C 0.0372(3) -0.3840(5) 0.8391(3) 0.0308(10) Uani 1 1 d .
H37A H 0.0938 -0.3868 0.8069 0.037 Uiso 1 1 calc R
C36 C -0.1587(3) 0.1053(6) 0.8586(2) 0.0291(9) Uani 1 1 d .
H36A H -0.0969 0.1517 0.8971 0.035 Uiso 1 1 calc R
C35 C -0.4176(3) -0.4011(6) 0.5674(2) 0.0321(9) Uani 1 1 d .
H35A H -0.4621 -0.3408 0.5226 0.038 Uiso 1 1 calc R
C34 C -0.1250(3) -0.3810(5) 0.9333(2) 0.0259(10) Uani 1 1 d .
H34A H -0.1823 -0.3784 0.9649 0.031 Uiso 1 1 calc R
C33 C 0.2517(4) -0.1292(5) 0.8768(3) 0.0230(11) Uani 1 1 d .
C32 C -0.2646(4) 0.1243(5) 0.8721(3) 0.0391(12) Uani 1 1 d .
H32A H -0.2760 0.1847 0.9196 0.047 Uiso 1 1 calc R
C31 C 0.2235(4) 0.1507(4) 0.7875(3) 0.0227(10) Uani 1 1 d .
C30 C -0.0890(4) -0.5109(5) 0.9081(3) 0.0309(13) Uani 1 1 d .
H30A H -0.1193 -0.5984 0.9234 0.037 Uiso 1 1 calc R
C29 C 0.3496(4) -0.1989(5) 0.8544(3) 0.0262(11) Uani 1 1 d .
O1 O -0.0354(3) -0.1852(3) 0.63231(19) 0.0359(8) Uani 1 1 d .
C28 C 0.3623(5) 0.3785(6) 0.8627(4) 0.0409(15) Uani 1 1 d .
H28A H 0.4086 0.4568 0.8876 0.049 Uiso 1 1 calc R
C27 C 0.0426(4) -0.1094(4) 0.8385(3) 0.0220(10) Uani 1 1 d .
H27A H 0.0578 -0.0475 0.8940 0.026 Uiso 1 1 calc R
C26 C -0.0788(4) -0.2552(5) 0.9131(3) 0.0246(12) Uani 1 1 d .
H26A H -0.1026 -0.1669 0.9333 0.029 Uiso 1 1 calc R
O2 O 0.2553(3) -0.0914(3) 0.95437(19) 0.0348(8) Uani 1 1 d .
C25 C 0.2758(5) 0.3391(5) 0.8996(3) 0.0333(14) Uani 1 1 d .
H25A H 0.2632 0.3885 0.9510 0.040 Uiso 1 1 calc R
C24 C 0.3111(4) 0.1907(5) 0.7534(3) 0.0298(11) Uani 1 1 d .
N2 N -0.2001(3) -0.1371(4) 0.6700(2) 0.0267(9) Uani 1 1 d .
C22 C 0.0018(4) -0.2536(5) 0.8640(3) 0.0214(11) Uani 1 1 d .
C21 C -0.2351(4) -0.0516(4) 0.7345(3) 0.0262(10) Uani 1 1 d .
C20 C 0.4424(4) -0.2273(5) 0.9244(3) 0.0373(12) Uani 1 1 d .
H20A H 0.4428 -0.2004 0.9850 0.045 Uiso 1 1 calc R
C19 C -0.0085(5) -0.5114(5) 0.8603(4) 0.0352(14) Uani 1 1 d .
H19A H 0.0164 -0.6002 0.8415 0.042 Uiso 1 1 calc R
C18 C -0.3530(4) 0.0544(5) 0.8158(4) 0.0422(13) Uani 1 1 d .
H18A H -0.4250 0.0680 0.8253 0.051 Uiso 1 1 calc R
C17 C -0.0876(4) -0.1278(4) 0.6810(3) 0.0247(10) Uani 1 1 d .
C16 C -0.1450(4) 0.0190(4) 0.7891(3) 0.0226(10) Uani 1 1 d .
C15 C 0.1392(4) 0.0353(4) 0.7461(2) 0.0213(10) Uani 1 1 d .
H15A H 0.1455 0.0137 0.6829 0.026 Uiso 1 1 calc R
C14 C 0.3520(4) -0.2409(5) 0.7671(3) 0.0357(12) Uani 1 1 d .
H14A H 0.2896 -0.2233 0.7182 0.043 Uiso 1 1 calc R
C13 C -0.2892(5) -0.5765(5) 0.6978(3) 0.0393(13) Uani 1 1 d .
H13A H -0.2445 -0.6365 0.7427 0.047 Uiso 1 1 calc R
C12 C -0.3147(4) -0.3541(4) 0.6166(3) 0.0252(11) Uani 1 1 d .
C11 C -0.4551(4) -0.5357(5) 0.5839(3) 0.0384(13) Uani 1 1 d .
H11A H -0.5256 -0.5677 0.5503 0.046 Uiso 1 1 calc R
C10 C -0.2522(4) -0.4422(4) 0.6817(3) 0.0349(12) Uani 1 1 d .
H10A H -0.1823 -0.4098 0.7162 0.042 Uiso 1 1 calc R
C9 C 0.5333(5) -0.3348(5) 0.8190(4) 0.0488(15) Uani 1 1 d .
H9A H 0.5961 -0.3818 0.8071 0.059 Uiso 1 1 calc R
C8 C -0.3401(4) -0.0345(5) 0.7461(3) 0.0348(12) Uani 1 1 d .
H8A H -0.4015 -0.0819 0.7078 0.042 Uiso 1 1 calc R
C7 C 0.3812(4) 0.3042(5) 0.7896(3) 0.0360(12) Uani 1 1 d .
H7A H 0.4412 0.3296 0.7641 0.043 Uiso 1 1 calc R
C6 C 0.1467(3) -0.1094(4) 0.8015(2) 0.0217(10) Uani 1 1 d .
H6A H 0.1412 -0.1912 0.7578 0.026 Uiso 1 1 calc R
C5 C -0.3907(4) -0.6243(5) 0.6490(3) 0.0404(13) Uani 1 1 d .
H5A H -0.4163 -0.7172 0.6599 0.048 Uiso 1 1 calc R
C4 C 0.2074(4) 0.2274(5) 0.8615(3) 0.0292(11) Uani 1 1 d .
H4A H 0.1473 0.2022 0.8870 0.035 Uiso 1 1 calc R
C3 C -0.2722(4) -0.2100(5) 0.5938(3) 0.0355(12) Uani 1 1 d .
H3A H -0.2314 -0.2241 0.5458 0.043 Uiso 1 1 calc R
H3B H -0.3363 -0.1472 0.5685 0.043 Uiso 1 1 calc R
C2 C -0.0417(4) -0.0292(4) 0.7631(3) 0.0217(10) Uani 1 1 d .
C1 C 0.5336(4) -0.2940(5) 0.9067(4) 0.0491(14) Uani 1 1 d .
H1B H 0.5968 -0.3120 0.9548 0.059 Uiso 1 1 calc R
O3 O -0.0711(3) 0.3013(4) 0.5764(2) 0.0469(9) Uani 1 1 d .
C44 C -0.1731(5) 0.2919(6) 0.5100(3) 0.0528(15) Uani 1 1 d .
H44A H -0.1597 0.2939 0.4482 0.063 Uiso 1 1 calc R
H44B H -0.2211 0.3742 0.5161 0.063 Uiso 1 1 calc R
C40 C 0.4444(5) -0.3083(5) 0.7504(4) 0.0438(13) Uani 1 1 d .
H40A H 0.4451 -0.3360 0.6902 0.053 Uiso 1 1 calc R
C43 C -0.2281(5) 0.1531(6) 0.5249(4) 0.0656(18) Uani 1 1 d .
H43A H -0.2988 0.1442 0.4797 0.098 Uiso 1 1 calc R
H43B H -0.2414 0.1525 0.5860 0.098 Uiso 1 1 calc R
H43D H -0.1801 0.0724 0.5186 0.098 Uiso 1 1 calc R
C42 C -0.0162(5) 0.4352(6) 0.5722(4) 0.0567(16) Uani 1 1 d .
H42A H -0.0579 0.5138 0.5927 0.068 Uiso 1 1 calc R
H42C H -0.0131 0.4552 0.5086 0.068 Uiso 1 1 calc R
C41 C 0.0979(5) 0.4291(7) 0.6311(3) 0.0669(18) Uani 1 1 d .
H41D H 0.1351 0.5211 0.6282 0.100 Uiso 1 1 calc R
H41A H 0.1393 0.3521 0.6100 0.100 Uiso 1 1 calc R
H41B H 0.0946 0.4101 0.6940 0.100 Uiso 1 1 calc R

loop_
_atom_site_aniso_label
_atom_site_aniso_U_11
_atom_site_aniso_U_22
_atom_site_aniso_U_33
_atom_site_aniso_U_23
_atom_site_aniso_U_13
_atom_site_aniso_U_12
Br1 0.0401(3) 0.0450(3) 0.0428(2) -0.0033(3) 0.0255(2) -0.0068(3)
N1 0.0204(19) 0.0149(17) 0.0377(17) 0.0042(19) 0.0088(14) -0.003(2)
C37 0.032(3) 0.025(3) 0.041(2) 0.008(2) 0.0187(19) 0.003(3)
C36 0.029(3) 0.0173(19) 0.042(2) 0.000(3) 0.0105(18) -0.007(3)
C35 0.028(2) 0.034(2) 0.034(2) -0.003(3) 0.0067(18) 0.003(3)
C34 0.030(2) 0.026(3) 0.0229(18) 0.000(2) 0.0082(17) -0.002(2)
C33 0.021(3) 0.022(2) 0.029(2) -0.001(2) 0.012(2) 0.002(2)
C32 0.041(3) 0.024(3) 0.059(3) 0.006(2) 0.026(3) 0.004(2)
C31 0.024(3) 0.025(2) 0.020(2) 0.0060(16) 0.0073(19) -0.0012(18)
C30 0.037(4) 0.023(3) 0.032(3) 0.009(2) 0.007(3) -0.002(2)
C29 0.024(3) 0.022(2) 0.035(3) 0.002(2) 0.012(2) 0.000(2)
O1 0.040(2) 0.045(2) 0.0254(16) -0.0066(15) 0.0139(16) -0.0089(16)
C28 0.039(4) 0.035(3) 0.046(3) 0.001(3) 0.003(3) -0.014(3)
C27 0.023(3) 0.024(2) 0.020(2) -0.0009(17) 0.0059(19) -0.0031(19)
C26 0.031(3) 0.025(3) 0.021(2) 0.0029(19) 0.011(2) -0.006(2)
O2 0.032(2) 0.047(2) 0.0259(16) -0.0064(15) 0.0067(14) 0.0075(16)
C25 0.037(4) 0.025(3) 0.035(3) -0.005(2) 0.003(3) -0.001(2)
C24 0.032(3) 0.029(3) 0.029(2) 0.0021(19) 0.008(2) -0.001(2)
N2 0.025(2) 0.026(2) 0.0268(18) 0.0032(16) 0.0031(17) -0.0066(17)
C22 0.024(3) 0.020(2) 0.019(2) 0.0012(18) 0.002(2) 0.000(2)
C21 0.024(3) 0.020(2) 0.035(2) 0.007(2) 0.007(2) -0.004(2)
C20 0.027(3) 0.031(3) 0.053(3) -0.013(2) 0.008(2) -0.003(2)
C19 0.036(4) 0.020(3) 0.053(3) 0.006(2) 0.017(3) 0.005(2)
C18 0.024(3) 0.035(3) 0.070(3) 0.014(2) 0.018(3) 0.002(2)
C17 0.029(3) 0.027(2) 0.019(2) 0.0089(19) 0.007(2) -0.006(2)
C16 0.023(3) 0.017(2) 0.026(2) 0.0071(18) 0.005(2) -0.0014(19)
C15 0.024(3) 0.024(2) 0.016(2) 0.0025(17) 0.0055(19) -0.0046(19)
C14 0.041(3) 0.033(3) 0.039(3) 0.005(2) 0.021(2) 0.004(2)
C13 0.053(4) 0.026(3) 0.039(3) 0.005(2) 0.012(3) -0.005(3)
C12 0.025(3) 0.026(3) 0.026(2) -0.0027(17) 0.008(2) -0.0075(18)
C11 0.027(3) 0.042(3) 0.046(3) -0.019(2) 0.009(2) -0.010(2)
C10 0.035(3) 0.036(3) 0.031(2) 0.003(2) 0.003(2) -0.011(2)
C9 0.032(4) 0.032(3) 0.095(4) -0.009(3) 0.039(3) -0.002(2)
C8 0.026(3) 0.030(3) 0.045(3) 0.008(2) 0.003(2) -0.005(2)
C7 0.027(3) 0.038(3) 0.044(3) 0.007(2) 0.011(2) -0.006(2)
C6 0.024(3) 0.022(2) 0.021(2) -0.0056(17) 0.0078(19) -0.0061(19)
C5 0.046(4) 0.030(3) 0.048(3) -0.009(2) 0.018(3) -0.015(3)
C4 0.028(3) 0.035(3) 0.026(2) 0.002(2) 0.008(2) -0.003(2)
C3 0.033(3) 0.039(3) 0.027(2) 0.006(2) -0.007(2) -0.016(2)
C2 0.022(3) 0.020(2) 0.025(2) 0.0041(17) 0.0097(19) -0.0038(19)
C1 0.020(3) 0.039(3) 0.085(4) -0.014(3) 0.005(3) 0.000(2)
O3 0.059(3) 0.044(2) 0.0398(19) 0.0118(17) 0.0143(18) 0.0064(19)
C44 0.054(4) 0.054(4) 0.050(3) 0.016(3) 0.010(3) 0.006(3)
C40 0.043(4) 0.046(3) 0.054(3) -0.004(3) 0.033(3) 0.002(3)
C43 0.072(5) 0.054(4) 0.071(4) 0.017(3) 0.019(3) 0.006(3)
C42 0.069(5) 0.054(4) 0.051(3) 0.006(3) 0.023(3) 0.003(3)
C41 0.066(5) 0.085(5) 0.045(3) 0.007(3) 0.005(3) 0.000(4)

loop_
_atom_type_symbol
_atom_type_description
_atom_type_scat_dispersion_real
_atom_type_scat_dispersion_imag
_atom_type_scat_source
C C 0.0033 0.0016 'International Tables Vol C Tables 4.2.6.8 and 6.1.1.4'
H H 0.0000 0.0000 'International Tables Vol C Tables 4.2.6.8 and 6.1.1.4'
N N 0.0061 0.0033 'International Tables Vol C Tables 4.2.6.8 and 6.1.1.4'
O O 0.0106 0.0060 'International Tables Vol C Tables 4.2.6.8 and 6.1.1.4'
Br Br -0.2901 2.4595 'International Tables Vol C Tables 4.2.6.8 and 6.1.1.4'

loop_
_geom_angle_atom_site_label_1
_geom_angle_atom_site_label_2
_geom_angle_atom_site_label_3
_geom_angle
C15 N1 C2 110.4(3)
C22 C37 C19 121.1(4)
C16 C36 C32 119.1(4)
C11 C35 C12 119.9(4)
C30 C34 C26 120.4(4)
O2 C33 C29 120.2(4)
O2 C33 C6 120.9(4)
C29 C33 C6 118.9(4)
C18 C32 C36 119.3(5)
C24 C31 C4 116.8(4)
C24 C31 C15 124.6(4)
C4 C31 C15 118.5(4)
C19 C30 C34 118.6(5)
C14 C29 C20 118.0(4)
C14 C29 C33 123.1(4)
C20 C29 C33 118.9(4)
C7 C28 C25 119.7(5)
C22 C27 C6 117.2(4)
C22 C27 C2 114.0(4)
C6 C27 C2 102.3(3)
C34 C26 C22 121.8(4)
C4 C25 C28 119.7(5)
C31 C24 C7 122.5(4)
C31 C24 Br1 121.8(3)
C7 C24 Br1 115.6(3)
C17 N2 C21 110.9(3)
C17 N2 C3 123.0(4)
C21 N2 C3 125.6(4)
C37 C22 C26 117.3(4)
C37 C22 C27 124.3(4)
C26 C22 C27 118.4(4)
C8 C21 C16 121.8(4)
C8 C21 N2 128.2(4)
C16 C21 N2 109.9(4)
C1 C20 C29 120.6(5)
C30 C19 C37 120.8(5)
C8 C18 C32 122.2(5)
O1 C17 N2 125.2(4)
O1 C17 C2 127.0(4)
N2 C17 C2 107.8(4)
C36 C16 C21 120.3(4)
C36 C16 C2 130.6(4)
C21 C16 C2 108.8(4)
N1 C15 C31 109.3(3)
N1 C15 C6 103.6(3)
C31 C15 C6 115.8(3)
C40 C14 C29 120.8(5)
C10 C13 C5 120.2(5)
C10 C12 C35 119.2(4)
C10 C12 C3 121.7(4)
C35 C12 C3 119.1(4)
C35 C11 C5 120.4(4)
C12 C10 C13 121.0(4)
C40 C9 C1 120.3(5)
C21 C8 C18 117.3(4)
C28 C7 C24 119.1(5)
C33 C6 C27 112.0(3)
C33 C6 C15 115.6(3)
C27 C6 C15 104.3(3)
C13 C5 C11 119.3(4)
C25 C4 C31 122.2(5)
N2 C3 C12 114.7(3)
N1 C2 C16 114.6(3)
N1 C2 C17 113.5(3)
C16 C2 C17 102.4(3)
N1 C2 C27 100.5(3)
C16 C2 C27 115.0(3)
C17 C2 C27 111.3(3)
C20 C1 C9 120.0(5)
C44 O3 C42 112.2(4)
O3 C44 C43 108.0(4)
C9 C40 C14 120.4(5)
O3 C42 C41 109.7(5)

loop_
_geom_bond_atom_site_label_1
_geom_bond_atom_site_label_2
_geom_bond_distance
Br1 C24 1.918(4)
N1 C15 1.462(5)
N1 C2 1.466(5)
C37 C22 1.374(7)
C37 C19 1.386(7)
C36 C16 1.368(6)
C36 C32 1.394(6)
C35 C11 1.380(7)
C35 C12 1.389(6)
C34 C30 1.376(7)
C34 C26 1.372(6)
C33 O2 1.218(5)
C33 C29 1.490(7)
C33 C6 1.526(6)
C32 C18 1.383(7)
C31 C24 1.367(6)
C31 C4 1.384(5)
C31 C15 1.528(5)
C30 C19 1.370(7)
C29 C14 1.386(6)
C29 C20 1.394(6)
O1 C17 1.217(5)
C28 C7 1.373(7)
C28 C25 1.378(7)
C27 C22 1.518(6)
C27 C6 1.531(6)
C27 C2 1.545(6)
C26 C22 1.385(7)
C25 C4 1.379(6)
C24 C7 1.396(6)
N2 C17 1.373(6)
N2 C21 1.408(5)
N2 C3 1.450(5)
C21 C8 1.370(6)
C21 C16 1.389(6)
C20 C1 1.376(7)
C18 C8 1.381(6)
C17 C2 1.541(6)
C16 C2 1.502(6)
C15 C6 1.578(5)
C14 C40 1.387(7)
C13 C10 1.375(6)
C13 C5 1.375(7)
C12 C10 1.373(6)
C12 C3 1.512(6)
C11 C5 1.386(7)
C9 C40 1.347(7)
C9 C1 1.382(7)
O3 C44 1.420(6)
O3 C42 1.431(6)
C44 C43 1.504(7)
C42 C41 1.486(8)
